data_7023106
loop_
_publ_author_name
'Gurnani, Chitra'
'Hector, Andrew L.'
'Jager, Edward'
'Levason, William'
'Pugh, David'
'Reid, Gillian'

_publ_section_title
;
 Tin(II) fluoride vs. tin(II) chloride--a comparison of their coordination
 chemistry with neutral ligands.
;
_journal_issue 23
_journal_name_full 'Dalton transactions (Cambridge, England : 2003)'
_journal_page_first 8364
_journal_page_last 8374
_journal_paper_doi 10.1039/c3dt50743b
_journal_volume 42
_journal_year 2013
_chemical_formula_moiety '(C10 H8 F N2 Sn 1+)2, (F6 Sn 2-)'
_chemical_formula_sum 'C20 H16 F8 N4 Sn3'
_chemical_formula_weight 820.44
_chemical_name_systematic
;
bis((2,2'-bipyridine)fluorotin(II)) hexafluorostannate(IV)
;
_space_group_IT_number 2
_space_group_name_Hall '-P 1'
_symmetry_cell_setting triclinic
_symmetry_space_group_name_Hall '-P 1'
_symmetry_space_group_name_H-M 'P -1'
_atom_sites_solution_hydrogens geom
_atom_sites_solution_primary direct
_atom_sites_solution_secondary difmap
_audit_creation_date 2012-02-27
_audit_creation_method 'SHELXL-97 + hand edit'
_cell_angle_alpha 71.534(10)
_cell_angle_beta 75.959(10)
_cell_angle_gamma 73.295(10)
_cell_formula_units_Z 1
_cell_length_a 7.585(4)
_cell_length_b 8.451(4)
_cell_length_c 9.536(5)
_cell_measurement_reflns_used 5325
_cell_measurement_temperature 100(2)
_cell_measurement_theta_max 27.5
_cell_measurement_theta_min 3.3
_cell_volume 547.5(5)
_computing_cell_refinement 'CrystalClear-SM Expert 2.0 r7 (Rigaku, 2011)'
_computing_data_collection 'CrystalClear-SM Expert 2.0 r7 (Rigaku, 2011)'
_computing_data_reduction 'CrystalClear-SM Expert 2.0 r7 (Rigaku, 2011)'
_computing_molecular_graphics 'ORTEP-3 (Farrugia, 1997)'
_computing_publication_material 'PLATON (Spek, 2003), WinGX (Farrugia, 1999) and enCIFer (Allen et al., 2004).'
_computing_structure_refinement 'SHELXL-97 (Sheldrick, 2008)'
_computing_structure_solution 'SHELXS-97 (Sheldrick, 1997)'
_diffrn_ambient_temperature 100(2)
_diffrn_detector 'CCD plate'
_diffrn_detector_type 'Rigaku HG Saturn724+ (2x2 bin mode)'
_diffrn_measured_fraction_theta_full 0.997
_diffrn_measured_fraction_theta_max 0.997
_diffrn_measurement_device 'Four-circle \k diffractometer'
_diffrn_measurement_device_type 'Rigaku AFC12 '
_diffrn_measurement_method 'Profile data from \w-scans'
_diffrn_radiation_collimation 'Confocal mirrors, HF VariMax '
_diffrn_radiation_type MoK\a
_diffrn_radiation_wavelength 0.71073
_diffrn_reflns_av_R_equivalents 0.0303
_diffrn_reflns_av_sigmaI/netI 0.0407
_diffrn_reflns_limit_h_max 9
_diffrn_reflns_limit_h_min -9
_diffrn_reflns_limit_k_max 10
_diffrn_reflns_limit_k_min -10
_diffrn_reflns_limit_l_max 12
_diffrn_reflns_limit_l_min -12
_diffrn_reflns_number 5769
_diffrn_reflns_theta_full 27.48
_diffrn_reflns_theta_max 27.48
_diffrn_reflns_theta_min 3.34
_diffrn_source 'Rotating anode X-ray tube'
_diffrn_source_type 'Rigaku FR-E+ SuperBright'
_diffrn_standards_number 0
_exptl_absorpt_coefficient_mu 3.481
_exptl_absorpt_correction_T_max 1.000
_exptl_absorpt_correction_T_min 0.833
_exptl_absorpt_correction_type multi-scan
_exptl_absorpt_process_details
;Jacobson, R.A. (1998). REQAB. Private communication to the
Rigaku Corporation, Tokyo, Japan.
;
_exptl_crystal_colour colourless
_exptl_crystal_density_diffrn 2.488
_exptl_crystal_density_method 'not measured'
_exptl_crystal_description needle
_exptl_crystal_F_000 386
_exptl_crystal_size_max 0.10
_exptl_crystal_size_mid 0.08
_exptl_crystal_size_min 0.06
_refine_diff_density_max 1.776
_refine_diff_density_min -1.040
_refine_diff_density_rms 0.154
_refine_ls_extinction_method none
_refine_ls_goodness_of_fit_ref 1.058
_refine_ls_hydrogen_treatment constr
_refine_ls_matrix_type full
_refine_ls_number_parameters 160
_refine_ls_number_reflns 2508
_refine_ls_number_restraints 0
_refine_ls_restrained_S_all 1.058
_refine_ls_R_factor_all 0.0344
_refine_ls_R_factor_gt 0.0285
_refine_ls_shift/su_max 0.001
_refine_ls_shift/su_mean 0.000
_refine_ls_structure_factor_coef Fsqd
_refine_ls_weighting_details 'w=1/[\s^2^(Fo^2^)+(0.0188P)^2^+1.4913P] where P=(Fo^2^+2Fc^2^)/3'
_refine_ls_weighting_scheme calc
_refine_ls_wR_factor_gt 0.0622
_refine_ls_wR_factor_ref 0.0643
_reflns_number_gt 2217
_reflns_number_total 2508
_reflns_threshold_expression I>2\s(I)
_cod_data_source_file c3dt50743b.txt
_cod_data_source_block '[SnF(bipy)]2[SnF6]'
_cod_original_cell_volume 547.5(4)
_cod_database_code 7023106

loop_
_symmetry_equiv_pos_as_xyz
'x, y, z'
'-x, -y, -z'

loop_
_atom_site_label
_atom_site_type_symbol
_atom_site_fract_x
_atom_site_fract_y
_atom_site_fract_z
_atom_site_U_iso_or_equiv
_atom_site_adp_type
_atom_site_occupancy
_atom_site_symmetry_multiplicity
_atom_site_calc_flag
_atom_site_refinement_flags
Sn1 Sn 0.0000 0.0000 0.0000 0.01391(10) Uani 1 2 d S
Sn2 Sn 0.54966(3) 0.00560(3) -0.30717(3) 0.01290(8) Uani 1 1 d .
F1 F 0.0462(3) -0.2484(3) 0.0511(3) 0.0225(5) Uani 1 1 d .
F2 F 0.1463(3) -0.0166(3) 0.1492(3) 0.0209(5) Uani 1 1 d .
F3 F 0.2337(3) -0.0095(3) -0.1512(3) 0.0211(5) Uani 1 1 d .
F4 F 0.3717(3) 0.1345(3) -0.4559(2) 0.0165(5) Uani 1 1 d .
N1 N 0.4892(4) 0.2499(4) -0.2295(3) 0.0118(6) Uani 1 1 d .
N2 N 0.7326(4) 0.1906(4) -0.4706(3) 0.0125(6) Uani 1 1 d .
C1 C 0.3674(5) 0.2701(5) -0.1045(4) 0.0141(7) Uani 1 1 d .
H1 H 0.3114 0.1783 -0.0440 0.017 Uiso 1 1 calc R
C2 C 0.3212(5) 0.4197(5) -0.0616(4) 0.0149(8) Uani 1 1 d .
H2 H 0.2322 0.4319 0.0258 0.018 Uiso 1 1 calc R
C3 C 0.4060(5) 0.5525(5) -0.1475(4) 0.0154(8) Uani 1 1 d .
H3 H 0.3739 0.6579 -0.1213 0.019 Uiso 1 1 calc R
C4 C 0.5379(5) 0.5287(5) -0.2716(4) 0.0141(7) Uani 1 1 d .
H4 H 0.6015 0.6162 -0.3298 0.017 Uiso 1 1 calc R
C5 C 0.5770(5) 0.3759(5) -0.3110(4) 0.0125(7) Uani 1 1 d .
C6 C 0.7128(5) 0.3425(5) -0.4442(4) 0.0130(7) Uani 1 1 d .
C7 C 0.8102(5) 0.4628(5) -0.5406(4) 0.0150(8) Uani 1 1 d .
H7 H 0.7921 0.5706 -0.5216 0.018 Uiso 1 1 calc R
C8 C 0.9340(5) 0.4237(5) -0.6650(4) 0.0162(8) Uani 1 1 d .
H8 H 1.0030 0.5034 -0.7319 0.019 Uiso 1 1 calc R
C9 C 0.9547(5) 0.2651(5) -0.6894(4) 0.0168(8) Uani 1 1 d .
H9 H 1.0391 0.2341 -0.7731 0.020 Uiso 1 1 calc R
C10 C 0.8512(5) 0.1538(5) -0.5907(4) 0.0138(7) Uani 1 1 d .
H10 H 0.8647 0.0463 -0.6088 0.017 Uiso 1 1 calc R

loop_
_atom_site_aniso_label
_atom_site_aniso_U_11
_atom_site_aniso_U_22
_atom_site_aniso_U_33
_atom_site_aniso_U_23
_atom_site_aniso_U_13
_atom_site_aniso_U_12
Sn1 0.01347(17) 0.01458(19) 0.01447(19) -0.00772(15) 0.00303(13) -0.00457(14)
Sn2 0.01607(14) 0.00906(13) 0.01292(14) -0.00340(10) -0.00055(10) -0.00289(9)
F1 0.0251(12) 0.0140(11) 0.0273(13) -0.0076(11) 0.0011(10) -0.0050(10)
F2 0.0210(12) 0.0229(13) 0.0209(12) -0.0088(11) -0.0044(9) -0.0041(10)
F3 0.0201(11) 0.0231(13) 0.0215(13) -0.0129(11) 0.0091(10) -0.0097(10)
F4 0.0177(11) 0.0171(11) 0.0153(11) -0.0060(10) -0.0011(9) -0.0045(9)
N1 0.0132(14) 0.0110(15) 0.0113(15) -0.0043(13) -0.0015(12) -0.0022(12)
N2 0.0127(14) 0.0113(15) 0.0107(15) -0.0013(13) -0.0023(12) 0.0000(12)
C1 0.0149(17) 0.0174(19) 0.0108(17) -0.0027(16) -0.0024(14) -0.0060(15)
C2 0.0201(19) 0.0151(19) 0.0094(17) -0.0043(15) 0.0001(14) -0.0050(15)
C3 0.0181(18) 0.0148(19) 0.0162(19) -0.0088(16) -0.0029(15) -0.0028(15)
C4 0.0186(18) 0.0107(17) 0.0134(18) -0.0032(15) -0.0011(14) -0.0051(14)
C5 0.0127(17) 0.0117(18) 0.0135(18) -0.0034(15) -0.0026(14) -0.0031(14)
C6 0.0119(17) 0.0135(18) 0.0145(18) -0.0066(16) -0.0016(14) -0.0017(14)
C7 0.0166(18) 0.0144(18) 0.0160(19) -0.0049(16) -0.0023(15) -0.0059(14)
C8 0.0143(18) 0.018(2) 0.0152(19) -0.0035(16) -0.0005(15) -0.0047(15)
C9 0.0141(18) 0.019(2) 0.0173(19) -0.0073(17) -0.0007(15) -0.0017(15)
C10 0.0127(17) 0.0153(18) 0.0143(18) -0.0062(16) -0.0045(14) -0.0001(14)

loop_
_atom_type_symbol
_atom_type_description
_atom_type_scat_dispersion_real
_atom_type_scat_dispersion_imag
_atom_type_scat_source
C C 0.0033 0.0016 'International Tables Vol C Tables 4.2.6.8 and 6.1.1.4'
H H 0.0000 0.0000 'International Tables Vol C Tables 4.2.6.8 and 6.1.1.4'
N N 0.0061 0.0033 'International Tables Vol C Tables 4.2.6.8 and 6.1.1.4'
F F 0.0171 0.0103 'International Tables Vol C Tables 4.2.6.8 and 6.1.1.4'
Sn Sn -0.6537 1.4246 'International Tables Vol C Tables 4.2.6.8 and 6.1.1.4'

loop_
_geom_angle_atom_site_label_1
_geom_angle_atom_site_label_2
_geom_angle_atom_site_label_3
_geom_angle
_geom_angle_site_symmetry_1
_geom_angle_site_symmetry_3
F1 Sn1 F1 180.0 2 .
F1 Sn1 F2 90.32(10) 2 2
F1 Sn1 F2 89.68(10) . 2
F1 Sn1 F2 89.68(10) 2 .
F1 Sn1 F2 90.32(10) . .
F2 Sn1 F2 180.00(12) 2 .
F1 Sn1 F3 90.63(9) 2 .
F1 Sn1 F3 89.37(9) . .
F2 Sn1 F3 91.21(10) 2 .
F2 Sn1 F3 88.79(10) . .
F1 Sn1 F3 89.37(9) 2 2
F1 Sn1 F3 90.63(9) . 2
F2 Sn1 F3 88.79(10) 2 2
F2 Sn1 F3 91.21(10) . 2
F3 Sn1 F3 180.00(15) . 2
F4 Sn2 N1 88.58(10) . .
F4 Sn2 N2 81.97(10) . .
N1 Sn2 N2 70.12(11) . .
F4 Sn2 F3 76.47(9) . .
N1 Sn2 F3 81.24(9) . .
N2 Sn2 F3 144.39(9) . .
Sn1 F3 Sn2 167.86(12) . .
C1 N1 C5 119.2(3) . .
C1 N1 Sn2 121.4(3) . .
C5 N1 Sn2 119.4(2) . .
C10 N2 C6 119.0(3) . .
C10 N2 Sn2 122.8(3) . .
C6 N2 Sn2 118.2(2) . .
N1 C1 C2 122.0(4) . .
N1 C1 H1 119.0 . .
C2 C1 H1 119.0 . .
C1 C2 C3 119.2(3) . .
C1 C2 H2 120.4 . .
C3 C2 H2 120.4 . .
C4 C3 C2 118.8(3) . .
C4 C3 H3 120.6 . .
C2 C3 H3 120.6 . .
C3 C4 C5 119.6(4) . .
C3 C4 H4 120.2 . .
C5 C4 H4 120.2 . .
N1 C5 C4 121.1(3) . .
N1 C5 C6 116.2(3) . .
C4 C5 C6 122.7(3) . .
N2 C6 C7 121.5(3) . .
N2 C6 C5 116.1(3) . .
C7 C6 C5 122.4(3) . .
C8 C7 C6 119.3(4) . .
C8 C7 H7 120.3 . .
C6 C7 H7 120.3 . .
C7 C8 C9 118.4(4) . .
C7 C8 H8 120.8 . .
C9 C8 H8 120.8 . .
C10 C9 C8 119.0(3) . .
C10 C9 H9 120.5 . .
C8 C9 H9 120.5 . .
N2 C10 C9 122.7(4) . .
N2 C10 H10 118.6 . .
C9 C10 H10 118.6 . .

loop_
_geom_bond_atom_site_label_1
_geom_bond_atom_site_label_2
_geom_bond_distance
_geom_bond_site_symmetry_2
Sn1 F1 1.944(2) 2
Sn1 F1 1.944(2) .
Sn1 F2 1.956(2) 2
Sn1 F2 1.956(2) .
Sn1 F3 1.995(2) .
Sn1 F3 1.995(2) 2
Sn2 F4 2.031(2) .
Sn2 N1 2.298(3) .
Sn2 N2 2.335(3) .
Sn2 F3 2.510(2) .
N1 C1 1.344(4) .
N1 C5 1.347(5) .
N2 C10 1.335(4) .
N2 C6 1.346(5) .
C1 C2 1.375(5) .
C1 H1 0.9500 .
C2 C3 1.386(6) .
C2 H2 0.9500 .
C3 C4 1.379(5) .
C3 H3 0.9500 .
C4 C5 1.389(5) .
C4 H4 0.9500 .
C5 C6 1.476(5) .
C6 C7 1.390(5) .
C7 C8 1.388(5) .
C7 H7 0.9500 .
C8 C9 1.390(5) .
C8 H8 0.9500 .
C9 C10 1.376(6) .
C9 H9 0.9500 .
C10 H10 0.9500 .

loop_
_geom_contact_atom_site_label_1
_geom_contact_atom_site_label_2
_geom_contact_distance
_geom_contact_site_symmetry_2
Sn2 F3 2.510(2) .
Sn2 F2 3.081(3) 2_655
Sn2 F4 2.738(2) 2_654

loop_
_geom_torsion_atom_site_label_1
_geom_torsion_atom_site_label_2
_geom_torsion_atom_site_label_3
_geom_torsion_atom_site_label_4
_geom_torsion
N1 C5 C6 N2 0.8(5)
